data_4509324
loop_
_publ_author_name
'Zheng, Sheng-Run'
'Yang, Qing-Yuan'
'Yang, Rui'
'Pan, Mei'
'Cao, Rong'
'Su, Cheng-Yong'

_publ_section_title
;
 Metal-Directed Assembly of Coordination Polymers with a Multifunctional
 Semirigid Ligand Containing Pyridyl and Benzimidazolyl Donor Groups
;
_journal_issue 5
_journal_name_full 'Crystal Growth &amp; Design'
_journal_page_first 2341
_journal_paper_doi 10.1021/cg801228x
_journal_volume 9
_journal_year 2009
_chemical_formula_sum 'C78 H82 N16 O10 S2 Zn'
_chemical_formula_weight 1533.09
_chemical_name_systematic
; 
 ? 
;
_space_group_IT_number 14
_symmetry_cell_setting monoclinic
_symmetry_space_group_name_Hall '-P 2yn'
_symmetry_space_group_name_H-M 'P 1 21/n 1'
_atom_sites_solution_hydrogens geom
_atom_sites_solution_primary direct
_atom_sites_solution_secondary difmap
_audit_creation_method SHELXL-97
_cell_angle_alpha 90.00
_cell_angle_beta 103.044(4)
_cell_angle_gamma 90.00
_cell_formula_units_Z 2
_cell_length_a 8.5810(3)
_cell_length_b 26.8527(9)
_cell_length_c 16.1384(5)
_cell_measurement_reflns_used 7349
_cell_measurement_temperature 150(2)
_cell_measurement_theta_max 30.2810
_cell_measurement_theta_min 2.9067
_cell_volume 3622.7(2)
_computing_cell_refinement
;
CrysAlis RED, Oxford Diffraction Ltd.,
Version 1.171.31.7 (release 18-10-2006 CrysAlis171 .NET)
(compiled Oct 18 2006,16:28:17)
;
_computing_data_collection
;
CrysAlis CCD, Oxford Diffraction Ltd.,
Version 1.171.31.7 (release 18-10-2006 CrysAlis171 .NET)
(compiled Oct 18 2006,16:28:17)
;
_computing_data_reduction
;
CrysAlis RED, Oxford Diffraction Ltd.,
Version 1.171.31.7 (release 18-10-2006 CrysAlis171 .NET)
(compiled Oct 18 2006,16:28:17)
;
_computing_structure_refinement 'SHELXL-97 (Sheldrick, 1997)'
_computing_structure_solution 'SHELXS-97 (Sheldrick, 1990)'
_diffrn_ambient_temperature 150(2)
_diffrn_detector_area_resol_mean 16.0855
_diffrn_measured_fraction_theta_full 0.994
_diffrn_measured_fraction_theta_max 0.994
_diffrn_measurement_device_type 'Gemini S Ultra'
_diffrn_measurement_method '\w and \p scan'
_diffrn_radiation_monochromator graphite
_diffrn_radiation_source 'Enhance (Mo) X-ray Source'
_diffrn_radiation_type MoK\a
_diffrn_radiation_wavelength 0.71073
_diffrn_reflns_av_R_equivalents 0.0275
_diffrn_reflns_av_sigmaI/netI 0.0674
_diffrn_reflns_limit_h_max 10
_diffrn_reflns_limit_h_min -9
_diffrn_reflns_limit_k_max 33
_diffrn_reflns_limit_k_min -33
_diffrn_reflns_limit_l_max 18
_diffrn_reflns_limit_l_min -19
_diffrn_reflns_number 17416
_diffrn_reflns_theta_full 26.00
_diffrn_reflns_theta_max 26.00
_diffrn_reflns_theta_min 2.91
_exptl_absorpt_coefficient_mu 0.470
_exptl_absorpt_correction_T_max 0.8343
_exptl_absorpt_correction_T_min 0.8059
_exptl_absorpt_correction_type multi-scan
_exptl_crystal_colour yellow
_exptl_crystal_density_diffrn 1.405
_exptl_crystal_density_method 'not measured'
_exptl_crystal_description block
_exptl_crystal_F_000 1608
_exptl_crystal_size_max 0.48
_exptl_crystal_size_mid 0.45
_exptl_crystal_size_min 0.40
_refine_diff_density_max 0.554
_refine_diff_density_min -0.415
_refine_diff_density_rms 0.059
_refine_ls_extinction_method none
_refine_ls_goodness_of_fit_ref 1.032
_refine_ls_hydrogen_treatment mixed
_refine_ls_matrix_type full
_refine_ls_number_parameters 496
_refine_ls_number_reflns 7084
_refine_ls_number_restraints 0
_refine_ls_restrained_S_all 1.032
_refine_ls_R_factor_all 0.0661
_refine_ls_R_factor_gt 0.0401
_refine_ls_shift/su_max 0.004
_refine_ls_shift/su_mean 0.000
_refine_ls_structure_factor_coef Fsqd
_refine_ls_weighting_details 'calc w=1/[\s^2^(Fo^2^)+(0.0614P)^2^+0.0000P] where P=(Fo^2^+2Fc^2^)/3'
_refine_ls_weighting_scheme calc
_refine_ls_wR_factor_gt 0.1055
_refine_ls_wR_factor_ref 0.1125
_reflns_number_gt 4604
_reflns_number_total 7084
_reflns_threshold_expression >2sigma(I)
_cod_data_source_file cg801228xsup1.cif
_cod_data_source_block Zn(OTS)2
_cod_depositor_comments
;
The following automatic conversions were performed:

'_symmetry_cell_setting' value 'Monoclinic' changed to 'monoclinic'
according to /home/saulius/struct/CIF-dictionaries/cif_core.dic
dictionary named 'cif_core.dic' version 2.4.2 from 2011-04-26.

Automatic conversion script
Id: cif_fix_values 1891 2012-01-12 08:04:46Z andrius 
;
_cod_original_sg_symbol_H-M P2(1)/n
_cod_database_code 4509324

loop_
_symmetry_equiv_pos_as_xyz
'x, y, z'
'-x+1/2, y+1/2, -z+1/2'
'-x, -y, -z'
'x-1/2, -y-1/2, z-1/2'

loop_
_atom_site_label
_atom_site_type_symbol
_atom_site_fract_x
_atom_site_fract_y
_atom_site_fract_z
_atom_site_U_iso_or_equiv
_atom_site_adp_type
_atom_site_occupancy
_atom_site_symmetry_multiplicity
_atom_site_calc_flag
_atom_site_refinement_flags
Zn1 Zn 0.5000 0.0000 0.5000 0.02069(12) Uani 1 2 d S
C6 C 0.9013(3) 0.18066(9) 0.26613(16) 0.0221(6) Uani 1 1 d .
C5 C 0.9794(3) 0.18583(10) 0.35083(17) 0.0269(6) Uani 1 1 d .
H5A H 0.9685 0.1620 0.3926 0.032 Uiso 1 1 calc R
C4 C 1.0746(3) 0.22789(10) 0.37112(18) 0.0312(7) Uani 1 1 d .
H4A H 1.1295 0.2331 0.4285 0.037 Uiso 1 1 calc R
C3 C 1.0919(3) 0.26284(10) 0.30916(18) 0.0311(7) Uani 1 1 d .
H3A H 1.1577 0.2912 0.3256 0.037 Uiso 1 1 calc R
C2 C 1.0155(3) 0.25684(9) 0.22516(17) 0.0297(6) Uani 1 1 d .
H2A H 1.0287 0.2804 0.1833 0.036 Uiso 1 1 calc R
C1 C 0.9181(3) 0.21516(9) 0.20328(16) 0.0244(6) Uani 1 1 d .
C7 C 0.7567(3) 0.15855(9) 0.13997(16) 0.0228(6) Uani 1 1 d .
C8 C 0.6438(3) 0.14438(10) -0.01802(16) 0.0321(7) Uani 1 1 d .
H8A H 0.5604 0.1251 -0.0562 0.048 Uiso 1 1 calc R
H8B H 0.7487 0.1354 -0.0280 0.048 Uiso 1 1 calc R
H8C H 0.6247 0.1800 -0.0290 0.048 Uiso 1 1 calc R
C9 C 0.6400(3) 0.13310(9) 0.07266(16) 0.0241(6) Uani 1 1 d .
C10 C 0.7649(3) 0.09833(8) 0.26433(15) 0.0216(6) Uani 1 1 d .
H10A H 0.8654 0.0869 0.3027 0.026 Uiso 1 1 calc R
H10B H 0.7329 0.0728 0.2194 0.026 Uiso 1 1 calc R
C11 C 0.6367(3) 0.10174(8) 0.31461(15) 0.0185(5) Uani 1 1 d .
C12 C 0.5302(3) 0.14087(9) 0.30756(16) 0.0234(6) Uani 1 1 d .
H12A H 0.5344 0.1676 0.2696 0.028 Uiso 1 1 calc R
C13 C 0.4164(3) 0.14048(9) 0.35706(16) 0.0250(6) Uani 1 1 d .
H13A H 0.3420 0.1670 0.3535 0.030 Uiso 1 1 calc R
C14 C 0.4134(3) 0.10108(9) 0.41108(16) 0.0232(6) Uani 1 1 d .
H14A H 0.3366 0.1013 0.4453 0.028 Uiso 1 1 calc R
C15 C 0.6242(3) 0.06363(9) 0.37050(15) 0.0193(5) Uani 1 1 d .
H15A H 0.6979 0.0368 0.3757 0.023 Uiso 1 1 calc R
C16 C 0.4257(3) 0.01459(10) 0.13037(16) 0.0301(6) Uani 1 1 d .
H16A H 0.5063 0.0347 0.1687 0.045 Uiso 1 1 calc R
H16B H 0.4717 -0.0178 0.1211 0.045 Uiso 1 1 calc R
H16C H 0.3335 0.0095 0.1559 0.045 Uiso 1 1 calc R
C17 C 0.3726(3) 0.04106(9) 0.04673(16) 0.0222(6) Uani 1 1 d .
C18 C 0.2503(3) 0.01555(9) -0.01836(16) 0.0219(6) Uani 1 1 d .
C24 C 0.0789(3) -0.00331(9) -0.13893(16) 0.0215(6) Uani 1 1 d .
C23 C -0.0162(3) -0.00599(9) -0.22058(16) 0.0248(6) Uani 1 1 d .
H23A H -0.0149 0.0191 -0.2619 0.030 Uiso 1 1 calc R
C22 C -0.1130(3) -0.04765(9) -0.23787(17) 0.0275(6) Uani 1 1 d .
H22A H -0.1808 -0.0512 -0.2929 0.033 Uiso 1 1 calc R
C21 C -0.1145(3) -0.08476(10) -0.17711(18) 0.0296(6) Uani 1 1 d .
H21A H -0.1816 -0.1130 -0.1921 0.036 Uiso 1 1 calc R
C20 C -0.0209(3) -0.08110(9) -0.09623(17) 0.0259(6) Uani 1 1 d .
H20A H -0.0234 -0.1061 -0.0549 0.031 Uiso 1 1 calc R
C19 C 0.0780(3) -0.03948(9) -0.07680(16) 0.0211(6) Uani 1 1 d .
C25 C 0.2472(3) 0.07218(9) -0.14843(16) 0.0230(6) Uani 1 1 d .
H25A H 0.2354 0.0612 -0.2081 0.028 Uiso 1 1 calc R
H25B H 0.3627 0.0775 -0.1243 0.028 Uiso 1 1 calc R
C26 C 0.1621(3) 0.12144(9) -0.14866(15) 0.0214(6) Uani 1 1 d .
C27 C 0.2321(3) 0.16416(10) -0.17105(18) 0.0339(7) Uani 1 1 d .
H27A H 0.3342 0.1626 -0.1845 0.041 Uiso 1 1 calc R
C28 C 0.1537(4) 0.20893(10) -0.1738(2) 0.0437(8) Uani 1 1 d .
H28A H 0.2008 0.2387 -0.1886 0.052 Uiso 1 1 calc R
C29 C 0.0055(4) 0.20961(10) -0.1547(2) 0.0454(8) Uani 1 1 d .
H29A H -0.0489 0.2406 -0.1570 0.054 Uiso 1 1 calc R
C30 C 0.0131(3) 0.12578(10) -0.12992(17) 0.0292(6) Uani 1 1 d .
H30A H -0.0357 0.0966 -0.1140 0.035 Uiso 1 1 calc R
C31 C -0.0357(3) 0.15412(9) 0.57035(16) 0.0229(6) Uani 1 1 d .
C32 C 0.0489(3) 0.19681(10) 0.59760(19) 0.0357(7) Uani 1 1 d .
H32A H 0.1618 0.1957 0.6174 0.043 Uiso 1 1 calc R
C33 C -0.0327(3) 0.24176(10) 0.5958(2) 0.0412(8) Uani 1 1 d .
H33A H 0.0263 0.2712 0.6146 0.049 Uiso 1 1 calc R
C34 C -0.1968(3) 0.24488(10) 0.56749(17) 0.0302(6) Uani 1 1 d .
C35 C -0.2782(3) 0.20141(10) 0.54023(18) 0.0352(7) Uani 1 1 d .
H35A H -0.3910 0.2024 0.5199 0.042 Uiso 1 1 calc R
C36 C -0.1994(3) 0.15650(10) 0.54187(18) 0.0329(7) Uani 1 1 d .
H36A H -0.2584 0.1271 0.5232 0.039 Uiso 1 1 calc R
C37 C -0.2805(4) 0.29442(10) 0.5672(2) 0.0421(8) Uani 1 1 d .
H37A H -0.3958 0.2899 0.5454 0.063 Uiso 1 1 calc R
H37B H -0.2395 0.3179 0.5308 0.063 Uiso 1 1 calc R
H37C H -0.2605 0.3075 0.6253 0.063 Uiso 1 1 calc R
C38 C 0.5788(4) 0.05194(12) 0.68281(19) 0.0500(9) Uani 1 1 d .
H38A H 0.6793 0.0334 0.6850 0.060 Uiso 1 1 calc R
H38B H 0.5163 0.0332 0.7170 0.060 Uiso 1 1 calc R
C39 C 0.6188(4) 0.10031(13) 0.7219(2) 0.0594(10) Uani 1 1 d .
H39A H 0.6806 0.0959 0.7804 0.089 Uiso 1 1 calc R
H39B H 0.5202 0.1186 0.7224 0.089 Uiso 1 1 calc R
H39C H 0.6825 0.1191 0.6893 0.089 Uiso 1 1 calc R
N1 N 0.8273(2) 0.20028(7) 0.12468(13) 0.0249(5) Uani 1 1 d .
N2 N 0.7961(2) 0.14482(7) 0.22469(13) 0.0214(5) Uani 1 1 d .
N3 N 0.5143(2) 0.06233(7) 0.41766(12) 0.0196(5) Uani 1 1 d .
N4 N 0.5394(2) 0.10381(8) 0.09644(13) 0.0266(5) Uani 1 1 d .
N8 N 0.4266(2) 0.08304(8) 0.02807(13) 0.0259(5) Uani 1 1 d .
N5 N 0.1852(2) -0.02692(7) -0.00153(13) 0.0226(5) Uani 1 1 d .
N6 N 0.1916(2) 0.03199(7) -0.10096(12) 0.0198(5) Uani 1 1 d .
N7 N -0.0658(3) 0.16915(8) -0.13318(16) 0.0391(6) Uani 1 1 d .
S1 S 0.06209(8) 0.09597(2) 0.57147(4) 0.02484(17) Uani 1 1 d .
O1 O 0.2254(2) 0.10277(7) 0.61897(13) 0.0414(5) Uani 1 1 d .
O2 O -0.0274(2) 0.06162(6) 0.61261(11) 0.0343(5) Uani 1 1 d .
O3 O 0.0539(2) 0.08234(6) 0.48282(11) 0.0332(5) Uani 1 1 d .
O4 O 0.4904(2) 0.05331(7) 0.59733(11) 0.0269(4) Uani 1 1 d .
O5 O 0.2500(2) 0.00361(9) 0.46318(13) 0.0268(5) Uani 1 1 d .
H52 H 0.204(4) 0.0241(12) 0.472(2) 0.043(12) Uiso 1 1 d .
H51 H 0.191(4) -0.0173(11) 0.4436(19) 0.040(10) Uiso 1 1 d .
H41 H 0.409(3) 0.0654(11) 0.5960(18) 0.033(9) Uiso 1 1 d .

loop_
_atom_site_aniso_label
_atom_site_aniso_U_11
_atom_site_aniso_U_22
_atom_site_aniso_U_33
_atom_site_aniso_U_23
_atom_site_aniso_U_13
_atom_site_aniso_U_12
Zn1 0.0234(2) 0.0186(2) 0.0218(2) 0.00185(18) 0.00859(18) 0.00081(18)
C6 0.0169(13) 0.0223(13) 0.0295(15) -0.0023(11) 0.0105(12) 0.0020(11)
C5 0.0255(14) 0.0299(15) 0.0273(16) -0.0006(12) 0.0103(12) 0.0016(12)
C4 0.0264(15) 0.0365(16) 0.0304(16) -0.0088(13) 0.0058(13) 0.0005(13)
C3 0.0250(14) 0.0277(15) 0.0435(18) -0.0125(13) 0.0140(13) -0.0036(12)
C2 0.0309(15) 0.0250(14) 0.0366(17) 0.0017(13) 0.0151(13) -0.0022(12)
C1 0.0230(14) 0.0259(14) 0.0268(15) -0.0023(12) 0.0109(12) -0.0008(11)
C7 0.0207(13) 0.0226(13) 0.0270(15) 0.0024(11) 0.0091(12) 0.0018(11)
C8 0.0371(16) 0.0329(15) 0.0258(16) 0.0056(13) 0.0059(13) -0.0056(13)
C9 0.0265(14) 0.0192(13) 0.0272(15) 0.0019(11) 0.0076(12) 0.0019(11)
C10 0.0241(13) 0.0177(12) 0.0247(14) 0.0029(11) 0.0089(11) 0.0002(11)
C11 0.0184(13) 0.0171(12) 0.0200(13) -0.0017(10) 0.0040(11) -0.0029(10)
C12 0.0258(14) 0.0178(13) 0.0278(15) 0.0051(11) 0.0083(12) 0.0002(11)
C13 0.0242(14) 0.0182(13) 0.0334(16) 0.0026(12) 0.0085(12) 0.0040(11)
C14 0.0241(14) 0.0214(13) 0.0266(15) -0.0036(11) 0.0106(12) -0.0041(11)
C15 0.0182(13) 0.0179(12) 0.0217(14) -0.0041(11) 0.0041(11) 0.0015(10)
C16 0.0328(16) 0.0311(15) 0.0251(15) 0.0029(12) 0.0036(13) 0.0028(13)
C17 0.0214(13) 0.0227(13) 0.0248(15) 0.0017(11) 0.0102(11) 0.0040(11)
C18 0.0232(14) 0.0188(12) 0.0250(15) 0.0002(11) 0.0085(12) 0.0036(11)
C24 0.0193(13) 0.0204(13) 0.0264(14) -0.0020(11) 0.0085(11) 0.0035(11)
C23 0.0249(14) 0.0241(14) 0.0263(15) 0.0021(11) 0.0075(12) 0.0052(12)
C22 0.0251(14) 0.0280(14) 0.0279(15) -0.0011(12) 0.0031(12) 0.0030(12)
C21 0.0247(15) 0.0251(14) 0.0394(18) -0.0051(13) 0.0080(13) -0.0027(12)
C20 0.0255(14) 0.0235(14) 0.0298(16) 0.0046(12) 0.0082(13) 0.0051(11)
C19 0.0227(13) 0.0174(12) 0.0249(15) 0.0012(11) 0.0089(12) 0.0052(11)
C25 0.0265(14) 0.0222(13) 0.0228(14) 0.0043(11) 0.0109(12) 0.0004(11)
C26 0.0214(13) 0.0213(13) 0.0205(14) 0.0033(11) 0.0026(11) 0.0003(11)
C27 0.0268(15) 0.0292(15) 0.0487(19) 0.0112(14) 0.0149(14) 0.0045(13)
C28 0.0412(18) 0.0265(16) 0.066(2) 0.0163(15) 0.0174(16) -0.0006(14)
C29 0.0398(18) 0.0241(15) 0.075(2) 0.0100(16) 0.0197(17) 0.0053(14)
C30 0.0299(15) 0.0219(14) 0.0370(17) 0.0042(12) 0.0100(13) 0.0024(12)
C31 0.0258(14) 0.0223(13) 0.0231(14) 0.0000(11) 0.0106(12) 0.0018(11)
C32 0.0236(15) 0.0260(15) 0.057(2) -0.0050(14) 0.0088(14) -0.0032(12)
C33 0.0361(17) 0.0225(15) 0.065(2) -0.0086(15) 0.0123(16) -0.0042(14)
C34 0.0373(16) 0.0248(14) 0.0332(16) 0.0004(12) 0.0180(13) 0.0041(13)
C35 0.0236(15) 0.0373(17) 0.0427(18) -0.0092(14) 0.0031(13) 0.0051(13)
C36 0.0274(15) 0.0282(15) 0.0412(18) -0.0103(13) 0.0038(13) 0.0004(12)
C37 0.0465(19) 0.0327(17) 0.051(2) 0.0039(15) 0.0183(16) 0.0089(15)
C38 0.054(2) 0.059(2) 0.0294(18) -0.0079(16) -0.0060(16) 0.0222(18)
C39 0.060(2) 0.066(2) 0.047(2) -0.0072(19) 0.0012(18) -0.0123(19)
N1 0.0264(12) 0.0213(11) 0.0293(13) 0.0021(9) 0.0110(10) -0.0023(10)
N2 0.0207(11) 0.0219(11) 0.0225(12) 0.0008(9) 0.0068(9) -0.0031(9)
N3 0.0189(11) 0.0182(11) 0.0223(12) 0.0014(9) 0.0057(9) -0.0009(9)
N4 0.0282(12) 0.0253(12) 0.0267(13) -0.0008(10) 0.0069(10) -0.0053(10)
N8 0.0233(12) 0.0289(12) 0.0247(13) 0.0033(10) 0.0038(10) -0.0023(10)
N5 0.0232(11) 0.0193(11) 0.0265(13) 0.0019(9) 0.0081(10) 0.0005(9)
N6 0.0215(11) 0.0173(10) 0.0213(12) 0.0025(9) 0.0065(9) 0.0029(9)
N7 0.0319(13) 0.0253(13) 0.0635(18) 0.0067(12) 0.0175(12) 0.0070(11)
S1 0.0254(4) 0.0208(3) 0.0280(4) -0.0012(3) 0.0053(3) 0.0027(3)
O1 0.0242(10) 0.0392(12) 0.0553(14) -0.0136(10) -0.0025(9) 0.0080(9)
O2 0.0477(12) 0.0239(10) 0.0336(11) 0.0046(8) 0.0138(10) -0.0002(9)
O3 0.0443(12) 0.0296(10) 0.0281(11) -0.0003(8) 0.0128(9) 0.0118(9)
O4 0.0258(11) 0.0288(10) 0.0242(11) -0.0028(8) 0.0017(9) 0.0090(9)
O5 0.0222(10) 0.0196(10) 0.0390(12) -0.0018(10) 0.0080(9) 0.0014(10)

loop_
_atom_type_symbol
_atom_type_description
_atom_type_scat_dispersion_real
_atom_type_scat_dispersion_imag
_atom_type_scat_source
C C 0.0033 0.0016 'International Tables Vol C Tables 4.2.6.8 and 6.1.1.4'
H H 0.0000 0.0000 'International Tables Vol C Tables 4.2.6.8 and 6.1.1.4'
N N 0.0061 0.0033 'International Tables Vol C Tables 4.2.6.8 and 6.1.1.4'
O O 0.0106 0.0060 'International Tables Vol C Tables 4.2.6.8 and 6.1.1.4'
S S 0.1246 0.1234 'International Tables Vol C Tables 4.2.6.8 and 6.1.1.4'
Zn Zn 0.2839 1.4301 'International Tables Vol C Tables 4.2.6.8 and 6.1.1.4'

loop_
_geom_angle_atom_site_label_1
_geom_angle_atom_site_label_2
_geom_angle_atom_site_label_3
_geom_angle
_geom_angle_site_symmetry_1
_geom_angle_site_symmetry_3
O5 Zn1 O5 180.0 . 3_656
O5 Zn1 O4 88.32(8) . .
O5 Zn1 O4 91.68(8) 3_656 .
O5 Zn1 O4 91.68(8) . 3_656
O5 Zn1 O4 88.32(8) 3_656 3_656
O4 Zn1 O4 180.00(7) . 3_656
O5 Zn1 N3 90.78(8) . 3_656
O5 Zn1 N3 89.22(7) 3_656 3_656
O4 Zn1 N3 92.86(7) . 3_656
O4 Zn1 N3 87.14(7) 3_656 3_656
O5 Zn1 N3 89.22(7) . .
O5 Zn1 N3 90.78(8) 3_656 .
O4 Zn1 N3 87.14(7) . .
O4 Zn1 N3 92.86(7) 3_656 .
N3 Zn1 N3 180.00(6) 3_656 .
N2 C6 C5 131.5(2) . .
N2 C6 C1 105.8(2) . .
C5 C6 C1 122.7(2) . .
C6 C5 C4 116.2(2) . .
C6 C5 H5A 121.9 . .
C4 C5 H5A 121.9 . .
C5 C4 C3 121.8(3) . .
C5 C4 H4A 119.1 . .
C3 C4 H4A 119.1 . .
C2 C3 C4 121.4(2) . .
C2 C3 H3A 119.3 . .
C4 C3 H3A 119.3 . .
C3 C2 C1 118.0(2) . .
C3 C2 H2A 121.0 . .
C1 C2 H2A 121.0 . .
N1 C1 C2 130.0(2) . .
N1 C1 C6 110.0(2) . .
C2 C1 C6 120.0(2) . .
N1 C7 N2 113.0(2) . .
N1 C7 C9 121.4(2) . .
N2 C7 C9 125.5(2) . .
C9 C8 H8A 109.5 . .
C9 C8 H8B 109.5 . .
H8A C8 H8B 109.5 . .
C9 C8 H8C 109.5 . .
H8A C8 H8C 109.5 . .
H8B C8 H8C 109.5 . .
N4 C9 C7 117.0(2) . .
N4 C9 C8 125.2(2) . .
C7 C9 C8 117.8(2) . .
N2 C10 C11 114.40(19) . .
N2 C10 H10A 108.7 . .
C11 C10 H10A 108.7 . .
N2 C10 H10B 108.7 . .
C11 C10 H10B 108.7 . .
H10A C10 H10B 107.6 . .
C12 C11 C15 118.0(2) . .
C12 C11 C10 123.4(2) . .
C15 C11 C10 118.6(2) . .
C11 C12 C13 118.9(2) . .
C11 C12 H12A 120.5 . .
C13 C12 H12A 120.5 . .
C14 C13 C12 119.0(2) . .
C14 C13 H13A 120.5 . .
C12 C13 H13A 120.5 . .
N3 C14 C13 122.9(2) . .
N3 C14 H14A 118.6 . .
C13 C14 H14A 118.6 . .
N3 C15 C11 123.9(2) . .
N3 C15 H15A 118.0 . .
C11 C15 H15A 118.0 . .
C17 C16 H16A 109.5 . .
C17 C16 H16B 109.5 . .
H16A C16 H16B 109.5 . .
C17 C16 H16C 109.5 . .
H16A C16 H16C 109.5 . .
H16B C16 H16C 109.5 . .
N8 C17 C18 118.6(2) . .
N8 C17 C16 125.1(2) . .
C18 C17 C16 116.3(2) . .
N5 C18 N6 113.1(2) . .
N5 C18 C17 121.3(2) . .
N6 C18 C17 125.6(2) . .
C23 C24 N6 130.9(2) . .
C23 C24 C19 123.3(2) . .
N6 C24 C19 105.8(2) . .
C22 C23 C24 115.5(2) . .
C22 C23 H23A 122.2 . .
C24 C23 H23A 122.2 . .
C23 C22 C21 122.3(3) . .
C23 C22 H22A 118.9 . .
C21 C22 H22A 118.9 . .
C20 C21 C22 121.3(2) . .
C20 C21 H21A 119.4 . .
C22 C21 H21A 119.4 . .
C21 C20 C19 117.8(2) . .
C21 C20 H20A 121.1 . .
C19 C20 H20A 121.1 . .
N5 C19 C20 129.8(2) . .
N5 C19 C24 110.4(2) . .
C20 C19 C24 119.8(2) . .
N6 C25 C26 115.60(19) . .
N6 C25 H25A 108.4 . .
C26 C25 H25A 108.4 . .
N6 C25 H25B 108.4 . .
C26 C25 H25B 108.4 . .
H25A C25 H25B 107.4 . .
C27 C26 C30 117.7(2) . .
C27 C26 C25 119.3(2) . .
C30 C26 C25 122.9(2) . .
C28 C27 C26 119.8(2) . .
C28 C27 H27A 120.1 . .
C26 C27 H27A 120.1 . .
C27 C28 C29 118.4(3) . .
C27 C28 H28A 120.8 . .
C29 C28 H28A 120.8 . .
N7 C29 C28 123.4(3) . .
N7 C29 H29A 118.3 . .
C28 C29 H29A 118.3 . .
N7 C30 C26 123.2(2) . .
N7 C30 H30A 118.4 . .
C26 C30 H30A 118.4 . .
C32 C31 C36 119.5(2) . .
C32 C31 S1 121.1(2) . .
C36 C31 S1 119.33(19) . .
C31 C32 C33 119.3(3) . .
C31 C32 H32A 120.4 . .
C33 C32 H32A 120.4 . .
C34 C33 C32 122.0(3) . .
C34 C33 H33A 119.0 . .
C32 C33 H33A 119.0 . .
C35 C34 C33 117.3(2) . .
C35 C34 C37 122.5(3) . .
C33 C34 C37 120.2(2) . .
C36 C35 C34 121.5(3) . .
C36 C35 H35A 119.3 . .
C34 C35 H35A 119.3 . .
C31 C36 C35 120.4(2) . .
C31 C36 H36A 119.8 . .
C35 C36 H36A 119.8 . .
C34 C37 H37A 109.5 . .
C34 C37 H37B 109.5 . .
H37A C37 H37B 109.5 . .
C34 C37 H37C 109.5 . .
H37A C37 H37C 109.5 . .
H37B C37 H37C 109.5 . .
O4 C38 C39 115.0(3) . .
O4 C38 H38A 108.5 . .
C39 C38 H38A 108.5 . .
O4 C38 H38B 108.5 . .
C39 C38 H38B 108.5 . .
H38A C38 H38B 107.5 . .
C38 C39 H39A 109.5 . .
C38 C39 H39B 109.5 . .
H39A C39 H39B 109.5 . .
C38 C39 H39C 109.5 . .
H39A C39 H39C 109.5 . .
H39B C39 H39C 109.5 . .
C7 N1 C1 105.0(2) . .
C7 N2 C6 106.23(19) . .
C7 N2 C10 129.5(2) . .
C6 N2 C10 123.3(2) . .
C15 N3 C14 117.3(2) . .
C15 N3 Zn1 121.03(16) . .
C14 N3 Zn1 121.64(16) . .
C9 N4 N8 113.4(2) . .
C17 N8 N4 112.7(2) . .
C18 N5 C19 104.85(19) . .
C18 N6 C24 105.76(19) . .
C18 N6 C25 130.3(2) . .
C24 N6 C25 123.2(2) . .
C29 N7 C30 117.5(2) . .
O1 S1 O2 112.70(12) . .
O1 S1 O3 112.10(11) . .
O2 S1 O3 111.98(11) . .
O1 S1 C31 107.09(12) . .
O2 S1 C31 105.44(11) . .
O3 S1 C31 107.00(11) . .
C38 O4 Zn1 126.61(17) . .
C38 O4 H41 109(2) . .
Zn1 O4 H41 117(2) . .
Zn1 O5 H52 124(3) . .
Zn1 O5 H51 128(2) . .
H52 O5 H51 108(3) . .

loop_
_geom_bond_atom_site_label_1
_geom_bond_atom_site_label_2
_geom_bond_distance
_geom_bond_site_symmetry_2
Zn1 O5 2.095(2) .
Zn1 O5 2.095(2) 3_656
Zn1 O4 2.1404(18) .
Zn1 O4 2.1404(18) 3_656
Zn1 N3 2.1577(19) 3_656
Zn1 N3 2.1577(19) .
C6 N2 1.384(3) .
C6 C5 1.387(4) .
C6 C1 1.405(3) .
C5 C4 1.389(4) .
C5 H5A 0.9500 .
C4 C3 1.403(4) .
C4 H4A 0.9500 .
C3 C2 1.376(4) .
C3 H3A 0.9500 .
C2 C1 1.394(3) .
C2 H2A 0.9500 .
C1 N1 1.389(3) .
C7 N1 1.323(3) .
C7 N2 1.382(3) .
C7 C9 1.469(3) .
C8 C9 1.502(3) .
C8 H8A 0.9800 .
C8 H8B 0.9800 .
C8 H8C 0.9800 .
C9 N4 1.289(3) .
C10 N2 1.455(3) .
C10 C11 1.510(3) .
C10 H10A 0.9900 .
C10 H10B 0.9900 .
C11 C12 1.380(3) .
C11 C15 1.384(3) .
C12 C13 1.395(3) .
C12 H12A 0.9500 .
C13 C14 1.375(3) .
C13 H13A 0.9500 .
C14 N3 1.342(3) .
C14 H14A 0.9500 .
C15 N3 1.339(3) .
C15 H15A 0.9500 .
C16 C17 1.502(3) .
C16 H16A 0.9800 .
C16 H16B 0.9800 .
C16 H16C 0.9800 .
C17 N8 1.281(3) .
C17 C18 1.475(3) .
C18 N5 1.325(3) .
C18 N6 1.387(3) .
C24 C23 1.386(3) .
C24 N6 1.393(3) .
C24 C19 1.397(3) .
C23 C22 1.384(3) .
C23 H23A 0.9500 .
C22 C21 1.400(4) .
C22 H22A 0.9500 .
C21 C20 1.373(4) .
C21 H21A 0.9500 .
C20 C19 1.395(3) .
C20 H20A 0.9500 .
C19 N5 1.390(3) .
C25 N6 1.464(3) .
C25 C26 1.511(3) .
C25 H25A 0.9900 .
C25 H25B 0.9900 .
C26 C27 1.380(3) .
C26 C30 1.384(3) .
C27 C28 1.373(4) .
C27 H27A 0.9500 .
C28 C29 1.375(4) .
C28 H28A 0.9500 .
C29 N7 1.331(3) .
C29 H29A 0.9500 .
C30 N7 1.342(3) .
C30 H30A 0.9500 .
C31 C32 1.375(3) .
C31 C36 1.377(4) .
C31 S1 1.771(2) .
C32 C33 1.392(4) .
C32 H32A 0.9500 .
C33 C34 1.381(4) .
C33 H33A 0.9500 .
C34 C35 1.381(4) .
C34 C37 1.512(4) .
C35 C36 1.380(4) .
C35 H35A 0.9500 .
C36 H36A 0.9500 .
C37 H37A 0.9800 .
C37 H37B 0.9800 .
C37 H37C 0.9800 .
C38 O4 1.417(3) .
C38 C39 1.451(4) .
C38 H38A 0.9900 .
C38 H38B 0.9900 .
C39 H39A 0.9800 .
C39 H39B 0.9800 .
C39 H39C 0.9800 .
N4 N8 1.408(3) .
S1 O1 1.4494(19) .
S1 O2 1.4528(18) .
S1 O3 1.4629(18) .
O4 H41 0.76(3) .
O5 H52 0.71(3) .
O5 H51 0.77(3) .

loop_
_geom_torsion_atom_site_label_1
_geom_torsion_atom_site_label_2
_geom_torsion_atom_site_label_3
_geom_torsion_atom_site_label_4
_geom_torsion
_geom_torsion_site_symmetry_1
N2 C6 C5 C4 -178.2(2) .
C1 C6 C5 C4 1.1(4) .
C6 C5 C4 C3 -0.7(4) .
C5 C4 C3 C2 -0.3(4) .
C4 C3 C2 C1 0.8(4) .
C3 C2 C1 N1 179.4(2) .
C3 C2 C1 C6 -0.5(4) .
N2 C6 C1 N1 -1.0(3) .
C5 C6 C1 N1 179.6(2) .
N2 C6 C1 C2 178.9(2) .
C5 C6 C1 C2 -0.5(4) .
N1 C7 C9 N4 -157.3(2) .
N2 C7 C9 N4 17.8(4) .
N1 C7 C9 C8 20.9(3) .
N2 C7 C9 C8 -164.1(2) .
N2 C10 C11 C12 15.4(3) .
N2 C10 C11 C15 -165.0(2) .
C15 C11 C12 C13 0.4(4) .
C10 C11 C12 C13 -179.9(2) .
C11 C12 C13 C14 -0.2(4) .
C12 C13 C14 N3 -0.9(4) .
C12 C11 C15 N3 0.5(4) .
C10 C11 C15 N3 -179.2(2) .
N8 C17 C18 N5 -177.2(2) .
C16 C17 C18 N5 3.7(3) .
N8 C17 C18 N6 2.9(4) .
C16 C17 C18 N6 -176.2(2) .
N6 C24 C23 C22 178.1(2) .
C19 C24 C23 C22 -0.7(4) .
C24 C23 C22 C21 -0.2(4) .
C23 C22 C21 C20 1.1(4) .
C22 C21 C20 C19 -1.0(4) .
C21 C20 C19 N5 -178.9(2) .
C21 C20 C19 C24 0.1(3) .
C23 C24 C19 N5 179.9(2) .
N6 C24 C19 N5 0.9(3) .
C23 C24 C19 C20 0.8(4) .
N6 C24 C19 C20 -178.3(2) .
N6 C25 C26 C27 162.6(2) .
N6 C25 C26 C30 -19.6(3) .
C30 C26 C27 C28 0.2(4) .
C25 C26 C27 C28 178.2(3) .
C26 C27 C28 C29 -0.6(5) .
C27 C28 C29 N7 0.4(5) .
C27 C26 C30 N7 0.5(4) .
C25 C26 C30 N7 -177.4(3) .
C36 C31 C32 C33 0.0(4) .
S1 C31 C32 C33 -179.9(2) .
C31 C32 C33 C34 0.1(5) .
C32 C33 C34 C35 -0.3(4) .
C32 C33 C34 C37 179.6(3) .
C33 C34 C35 C36 0.6(4) .
C37 C34 C35 C36 -179.3(3) .
C32 C31 C36 C35 0.3(4) .
S1 C31 C36 C35 -179.8(2) .
C34 C35 C36 C31 -0.6(4) .
N2 C7 N1 C1 -0.1(3) .
C9 C7 N1 C1 175.5(2) .
C2 C1 N1 C7 -179.2(3) .
C6 C1 N1 C7 0.7(3) .
N1 C7 N2 C6 -0.5(3) .
C9 C7 N2 C6 -175.9(2) .
N1 C7 N2 C10 -169.1(2) .
C9 C7 N2 C10 15.5(4) .
C5 C6 N2 C7 -179.8(2) .
C1 C6 N2 C7 0.9(2) .
C5 C6 N2 C10 -10.3(4) .
C1 C6 N2 C10 170.4(2) .
C11 C10 N2 C7 -107.2(3) .
C11 C10 N2 C6 86.0(3) .
C11 C15 N3 C14 -1.5(3) .
C11 C15 N3 Zn1 178.02(17) .
C13 C14 N3 C15 1.8(3) .
C13 C14 N3 Zn1 -177.78(19) .
O5 Zn1 N3 C15 -139.54(19) .
O5 Zn1 N3 C15 40.46(19) 3_656
O4 Zn1 N3 C15 132.11(18) .
O4 Zn1 N3 C15 -47.89(18) 3_656
N3 Zn1 N3 C15 -46(100) 3_656
O5 Zn1 N3 C14 40.01(19) .
O5 Zn1 N3 C14 -139.99(19) 3_656
O4 Zn1 N3 C14 -48.35(18) .
O4 Zn1 N3 C14 131.65(18) 3_656
N3 Zn1 N3 C14 134(100) 3_656
C7 C9 N4 N8 176.8(2) .
C8 C9 N4 N8 -1.2(3) .
C18 C17 N8 N4 178.5(2) .
C16 C17 N8 N4 -2.5(3) .
C9 N4 N8 C17 153.3(2) .
N6 C18 N5 C19 0.2(3) .
C17 C18 N5 C19 -179.7(2) .
C20 C19 N5 C18 178.4(2) .
C24 C19 N5 C18 -0.7(3) .
N5 C18 N6 C24 0.4(3) .
C17 C18 N6 C24 -179.7(2) .
N5 C18 N6 C25 -169.7(2) .
C17 C18 N6 C25 10.2(4) .
C23 C24 N6 C18 -179.7(2) .
C19 C24 N6 C18 -0.7(2) .
C23 C24 N6 C25 -8.8(4) .
C19 C24 N6 C25 170.22(19) .
C26 C25 N6 C18 -96.0(3) .
C26 C25 N6 C24 95.4(3) .
C28 C29 N7 C30 0.3(5) .
C26 C30 N7 C29 -0.7(4) .
C32 C31 S1 O1 10.7(3) .
C36 C31 S1 O1 -169.1(2) .
C32 C31 S1 O2 131.0(2) .
C36 C31 S1 O2 -48.9(2) .
C32 C31 S1 O3 -109.7(2) .
C36 C31 S1 O3 70.5(2) .
C39 C38 O4 Zn1 148.7(2) .
O5 Zn1 O4 C38 136.7(2) .
O5 Zn1 O4 C38 -43.3(2) 3_656
O4 Zn1 O4 C38 -138(100) 3_656
N3 Zn1 O4 C38 46.0(2) 3_656
N3 Zn1 O4 C38 -134.0(2) .
